data_4518747
loop_
_publ_author_name
'Makarov, Konstantin'
'Saha, Sayantani'
'Ghatak, Tapas'
'Fridman, Natalia'
'Eisen, Moris S.'

_publ_section_title
;
 Remodeling of N-Heterocyclic Iminato Ligand Frameworks for the Facile
 Synthesis of Isoureas from Alcohols and Carbodiimides Promoted by
 Organoactinide (Th, U) Complexes
;
_journal_name_full 'ACS Omega'
_journal_paper_doi 10.1021/acsomega.1c01836
_journal_year 2021
_chemical_formula_moiety 'C41 H76 N6 Si6 Th'
_chemical_formula_sum 'C41 H76 N6 Si6 Th'
_chemical_formula_weight 1053.65
_chemical_name_systematic 'Moris678b (Konstantin)'
_space_group_crystal_system triclinic
_space_group_IT_number 2
_space_group_name_Hall '-P 1'
_space_group_name_H-M_alt 'P -1'
_atom_sites_solution_hydrogens geom
_audit_creation_method SHELXL-2018/3
_cell_angle_alpha 69.338(4)
_cell_angle_beta 83.924(3)
_cell_angle_gamma 71.128(2)
_cell_formula_units_Z 2
_cell_length_a 11.2761(14)
_cell_length_b 13.825(2)
_cell_length_c 19.081(2)
_cell_measurement_reflns_used 9476
_cell_measurement_temperature 200(2)
_cell_measurement_theta_max 25.281
_cell_measurement_theta_min 1.654
_cell_volume 2633.5(6)
_computing_cell_refinement 'APEX2 v2010.7-0 (Bruker AXS)'
_computing_data_collection 'Bruker Instrument Service v2010.7.0.0'
_computing_data_reduction 'SAINT V7.68A (Bruker AXS, 2009)'
_computing_molecular_graphics 'Olex2 (Dolomanov et al., 2009)'
_computing_publication_material 'Olex2 (Dolomanov et al., 2009)'
_computing_structure_refinement 'SHELXL-2018/3 (Sheldrick, 2018)'
_computing_structure_solution 'SHELXT 2014/4 (Sheldrick, 2014)'
_diffrn_ambient_temperature 200(2)
_diffrn_detector_area_resol_mean 95
_diffrn_measured_fraction_theta_full 0.991
_diffrn_measured_fraction_theta_max 0.988
_diffrn_measurement_device_type 'APEX2 (Bruker AXS)'
_diffrn_measurement_method '\f and \w scans'
_diffrn_radiation_type MoK\a
_diffrn_radiation_wavelength 0.71073
_diffrn_reflns_av_R_equivalents 0.1186
_diffrn_reflns_av_unetI/netI 0.1025
_diffrn_reflns_Laue_measured_fraction_full 0.991
_diffrn_reflns_Laue_measured_fraction_max 0.988
_diffrn_reflns_limit_h_max 13
_diffrn_reflns_limit_h_min -13
_diffrn_reflns_limit_k_max 16
_diffrn_reflns_limit_k_min -16
_diffrn_reflns_limit_l_max 22
_diffrn_reflns_limit_l_min -22
_diffrn_reflns_number 26293
_diffrn_reflns_point_group_measured_fraction_full 0.991
_diffrn_reflns_point_group_measured_fraction_max 0.988
_diffrn_reflns_theta_full 25.242
_diffrn_reflns_theta_max 25.281
_diffrn_reflns_theta_min 1.654
_exptl_absorpt_coefficient_mu 3.000
_exptl_absorpt_correction_T_max 0.754
_exptl_absorpt_correction_T_min 0.552
_exptl_absorpt_correction_type multi-scan
_exptl_absorpt_process_details 'SADABS V2008/1 (Bruker AXS)'
_exptl_crystal_colour colorless
_exptl_crystal_density_diffrn 1.329
_exptl_crystal_description needle
_exptl_crystal_F_000 1076
_exptl_crystal_size_max 0.210
_exptl_crystal_size_mid 0.120
_exptl_crystal_size_min 0.090
_refine_diff_density_max 1.642
_refine_diff_density_min -1.148
_refine_diff_density_rms 0.105
_refine_ls_extinction_method none
_refine_ls_goodness_of_fit_ref 0.829
_refine_ls_hydrogen_treatment constr
_refine_ls_matrix_type full
_refine_ls_number_parameters 507
_refine_ls_number_reflns 9476
_refine_ls_number_restraints 0
_refine_ls_restrained_S_all 0.829
_refine_ls_R_factor_all 0.0483
_refine_ls_R_factor_gt 0.0352
_refine_ls_shift/su_max 0.003
_refine_ls_shift/su_mean 0.000
_refine_ls_structure_factor_coef Fsqd
_refine_ls_weighting_details 'w=1/[\s^2^(Fo^2^)] where P=(Fo^2^+2Fc^2^)/3'
_refine_ls_weighting_scheme calc
_refine_ls_wR_factor_gt 0.0697
_refine_ls_wR_factor_ref 0.0734
_reflns_Friedel_coverage 0.000
_reflns_number_gt 7717
_reflns_number_total 9476
_reflns_threshold_expression 'I > 2\s(I)'
_cod_data_source_file ao1c01836_si_002.cif
_cod_data_source_block Moris678b
_cod_original_cell_volume 2633.5(7)
_cod_database_code 4518747
_shelx_shelxl_version_number 2018/3
_shelx_space_group_comment
;
The symmetry employed for this shelxl refinement is uniquely defined
by the following loop, which should always be used as a source of
symmetry information in preference to the above space-group names.
They are only intended as comments.
;
_shelx_estimated_absorpt_t_min 0.572
_shelx_estimated_absorpt_t_max 0.774

loop_
_space_group_symop_operation_xyz
'x, y, z'
'-x, -y, -z'

loop_
_atom_site_label
_atom_site_type_symbol
_atom_site_fract_x
_atom_site_fract_y
_atom_site_fract_z
_atom_site_U_iso_or_equiv
_atom_site_adp_type
_atom_site_occupancy
_atom_site_site_symmetry_order
_atom_site_calc_flag
_atom_site_refinement_flags_posn
_atom_site_refinement_flags_adp
_atom_site_refinement_flags_occupancy
_atom_site_disorder_assembly
_atom_site_disorder_group
Th1 Th 0.39378(2) 0.13748(2) 0.73203(2) 0.02773(6) Uani 1 1 d . . . . .
Si1 Si 0.38082(12) -0.09126(11) 0.87796(8) 0.0363(3) Uani 1 1 d . . . . .
Si2 Si 0.33409(14) -0.10879(11) 0.73196(9) 0.0429(4) Uani 1 1 d . . . . .
Si3 Si 0.67865(12) 0.17326(12) 0.78636(9) 0.0414(3) Uani 1 1 d . . . . .
Si4 Si 0.70360(13) 0.02633(12) 0.69952(9) 0.0445(4) Uani 1 1 d . . . . .
Si5 Si 0.35054(14) 0.32539(13) 0.54069(8) 0.0451(4) Uani 1 1 d . . . . .
Si6 Si 0.12491(12) 0.28062(12) 0.62913(8) 0.0410(3) Uani 1 1 d . . . . .
N1 N 0.2982(3) 0.2457(3) 0.7960(2) 0.0310(9) Uani 1 1 d . . . . .
N2 N 0.2374(4) 0.4300(3) 0.7884(2) 0.0385(10) Uani 1 1 d . . . . .
N3 N 0.1291(3) 0.3148(3) 0.8670(2) 0.0372(9) Uani 1 1 d . . . . .
N4 N 0.3700(3) -0.0378(3) 0.7820(2) 0.0330(9) Uani 1 1 d . . . . .
N5 N 0.6079(3) 0.1161(3) 0.7416(2) 0.0328(9) Uani 1 1 d . . . . .
N6 N 0.2865(3) 0.2556(3) 0.6209(2) 0.0375(10) Uani 1 1 d . . . . .
C1 C 0.2271(4) 0.3233(4) 0.8163(3) 0.0351(11) Uani 1 1 d . . . . .
C2 C 0.2986(5) 0.4623(4) 0.7173(3) 0.0465(13) Uani 1 1 d . . . . .
H2A H 0.293795 0.417134 0.688026 0.056 Uiso 1 1 calc R U . . .
H2B H 0.388247 0.449257 0.726290 0.056 Uiso 1 1 calc R U . . .
C3 C 0.2387(5) 0.5816(4) 0.6724(3) 0.0431(13) Uani 1 1 d . . . . .
C4 C 0.3107(6) 0.6402(5) 0.6237(3) 0.0557(15) Uani 1 1 d . . . . .
H4 H 0.398371 0.606911 0.621184 0.067 Uiso 1 1 calc R U . . .
C5 C 0.2566(7) 0.7465(5) 0.5788(4) 0.0722(19) Uani 1 1 d . . . . .
H5 H 0.306601 0.785847 0.545138 0.087 Uiso 1 1 calc R U . . .
C6 C 0.1320(7) 0.7941(5) 0.5831(4) 0.073(2) Uani 1 1 d . . . . .
H6 H 0.094876 0.867209 0.552123 0.087 Uiso 1 1 calc R U . . .
C7 C 0.0587(6) 0.7388(5) 0.6313(4) 0.0613(16) Uani 1 1 d . . . . .
H7 H -0.028653 0.773193 0.633979 0.074 Uiso 1 1 calc R U . . .
C8 C 0.1129(5) 0.6325(4) 0.6760(3) 0.0521(14) Uani 1 1 d . . . . .
H8 H 0.062175 0.593910 0.709739 0.063 Uiso 1 1 calc R U . . .
C9 C 0.2490(5) 0.4759(4) 0.8438(3) 0.0459(13) Uani 1 1 d . . . . .
C10 C 0.3626(6) 0.4874(4) 0.8538(4) 0.0614(17) Uani 1 1 d . . . . .
H10 H 0.432333 0.467293 0.823673 0.074 Uiso 1 1 calc R U . . .
C11 C 0.3734(7) 0.5288(5) 0.9086(4) 0.084(2) Uani 1 1 d . . . . .
H11 H 0.451229 0.536940 0.915745 0.101 Uiso 1 1 calc R U . . .
C12 C 0.2741(9) 0.5579(6) 0.9522(4) 0.093(3) Uani 1 1 d . . . . .
H12 H 0.283872 0.583717 0.990626 0.112 Uiso 1 1 calc R U . . .
C13 C 0.1591(8) 0.5499(5) 0.9406(4) 0.083(2) Uani 1 1 d . . . . .
H13 H 0.088796 0.573217 0.969441 0.099 Uiso 1 1 calc R U . . .
C14 C 0.1470(6) 0.5073(4) 0.8862(3) 0.0540(15) Uani 1 1 d . . . . .
C15 C 0.0247(5) 0.4982(4) 0.8715(3) 0.0514(14) Uani 1 1 d . . . . .
C16 C -0.0870(7) 0.5861(5) 0.8634(4) 0.079(2) Uani 1 1 d . . . . .
H16 H -0.085761 0.650585 0.870228 0.095 Uiso 1 1 calc R U . . .
C17 C -0.1960(7) 0.5775(7) 0.8460(5) 0.106(3) Uani 1 1 d . . . . .
H17 H -0.270948 0.635236 0.844128 0.127 Uiso 1 1 calc R U . . .
C18 C -0.2029(6) 0.4905(7) 0.8311(5) 0.094(3) Uani 1 1 d . . . . .
H18 H -0.279576 0.488748 0.815967 0.113 Uiso 1 1 calc R U . . .
C19 C -0.0921(5) 0.4028(5) 0.8388(4) 0.0614(16) Uani 1 1 d . . . . .
H19 H -0.094144 0.339934 0.829973 0.074 Uiso 1 1 calc R U . . .
C20 C 0.0192(5) 0.4073(4) 0.8592(3) 0.0462(13) Uani 1 1 d . . . . .
C21 C 0.1481(4) 0.2135(4) 0.9316(3) 0.0452(13) Uani 1 1 d . . . . .
H21 H 0.202716 0.152330 0.915306 0.054 Uiso 1 1 calc R U . . .
C22 C 0.0305(5) 0.1872(5) 0.9628(4) 0.082(2) Uani 1 1 d . . . . .
H22A H -0.018952 0.240200 0.986175 0.123 Uiso 1 1 calc R U . . .
H22B H 0.051861 0.114147 1.000292 0.123 Uiso 1 1 calc R U . . .
H22C H -0.018594 0.190172 0.922208 0.123 Uiso 1 1 calc R U . . .
C23 C 0.2168(6) 0.2213(6) 0.9910(4) 0.095(2) Uani 1 1 d . . . . .
H23A H 0.290694 0.243371 0.969289 0.143 Uiso 1 1 calc R U . . .
H23B H 0.243410 0.150379 1.030814 0.143 Uiso 1 1 calc R U . . .
H23C H 0.161657 0.275234 1.011937 0.143 Uiso 1 1 calc R U . . .
C24 C 0.2261(5) -0.0828(5) 0.9254(4) 0.0632(17) Uani 1 1 d . . . . .
H24A H 0.165808 -0.011644 0.900633 0.095 Uiso 1 1 calc R U . . .
H24B H 0.235644 -0.092110 0.978082 0.095 Uiso 1 1 calc R U . . .
H24C H 0.195727 -0.140095 0.922445 0.095 Uiso 1 1 calc R U . . .
C25 C 0.4577(4) -0.0128(4) 0.9101(3) 0.0424(12) Uani 1 1 d . . . . .
H25A H 0.539116 -0.015602 0.885678 0.064 Uiso 1 1 calc R U . . .
H25B H 0.469936 -0.044670 0.964521 0.064 Uiso 1 1 calc R U . . .
H25C H 0.404359 0.062928 0.896876 0.064 Uiso 1 1 calc R U . . .
C26 C 0.4813(5) -0.2360(4) 0.9162(3) 0.0582(16) Uani 1 1 d . . . . .
H26A H 0.441825 -0.282847 0.905369 0.087 Uiso 1 1 calc R U . . .
H26B H 0.490783 -0.257136 0.970528 0.087 Uiso 1 1 calc R U . . .
H26C H 0.563945 -0.243947 0.892799 0.087 Uiso 1 1 calc R U . . .
C27 C 0.1985(5) -0.1596(5) 0.7708(3) 0.0641(17) Uani 1 1 d . . . . .
H27A H 0.217595 -0.209343 0.822462 0.096 Uiso 1 1 calc R U . . .
H27B H 0.182440 -0.198162 0.740279 0.096 Uiso 1 1 calc R U . . .
H27C H 0.124080 -0.098144 0.770231 0.096 Uiso 1 1 calc R U . . .
C28 C 0.4689(6) -0.2313(5) 0.7306(4) 0.0688(19) Uani 1 1 d . . . . .
H28A H 0.545292 -0.210205 0.715656 0.103 Uiso 1 1 calc R U . . .
H28B H 0.450679 -0.260883 0.694680 0.103 Uiso 1 1 calc R U . . .
H28C H 0.480869 -0.286560 0.780635 0.103 Uiso 1 1 calc R U . . .
C29 C 0.2934(5) -0.0204(5) 0.6321(3) 0.0582(16) Uani 1 1 d . . . . .
H29A H 0.286546 0.054649 0.626015 0.087 Uiso 1 1 calc R U . . .
H29B H 0.213283 -0.023082 0.618709 0.087 Uiso 1 1 calc R U . . .
H29C H 0.359205 -0.046478 0.599247 0.087 Uiso 1 1 calc R U . . .
C30 C 0.8288(5) 0.0775(5) 0.8339(3) 0.0608(16) Uani 1 1 d . . . . .
H30A H 0.812051 0.016348 0.874503 0.091 Uiso 1 1 calc R U . . .
H30B H 0.867983 0.115457 0.854694 0.091 Uiso 1 1 calc R U . . .
H30C H 0.885291 0.050447 0.797678 0.091 Uiso 1 1 calc R U . . .
C31 C 0.5799(5) 0.2177(5) 0.8612(3) 0.0559(16) Uani 1 1 d . . . . .
H31A H 0.617998 0.260239 0.878145 0.084 Uiso 1 1 calc R U . . .
H31B H 0.574363 0.153692 0.903589 0.084 Uiso 1 1 calc R U . . .
H31C H 0.495703 0.262463 0.841250 0.084 Uiso 1 1 calc R U . . .
C32 C 0.7105(5) 0.2973(4) 0.7182(3) 0.0603(16) Uani 1 1 d . . . . .
H32A H 0.760099 0.279063 0.676642 0.090 Uiso 1 1 calc R U . . .
H32B H 0.757165 0.324587 0.743362 0.090 Uiso 1 1 calc R U . . .
H32C H 0.630929 0.353298 0.698746 0.090 Uiso 1 1 calc R U . . .
C33 C 0.7717(6) -0.1136(4) 0.7662(4) 0.0705(18) Uani 1 1 d . . . . .
H33A H 0.815441 -0.110824 0.806794 0.106 Uiso 1 1 calc R U . . .
H33B H 0.831062 -0.158066 0.739760 0.106 Uiso 1 1 calc R U . . .
H33C H 0.704438 -0.145778 0.787075 0.106 Uiso 1 1 calc R U . . .
C34 C 0.8342(5) 0.0710(5) 0.6421(4) 0.0679(18) Uani 1 1 d . . . . .
H34A H 0.799561 0.143039 0.604673 0.102 Uiso 1 1 calc R U . . .
H34B H 0.878272 0.018974 0.616858 0.102 Uiso 1 1 calc R U . . .
H34C H 0.892926 0.074362 0.674933 0.102 Uiso 1 1 calc R U . . .
C35 C 0.6021(5) 0.0152(5) 0.6312(3) 0.0609(17) Uani 1 1 d . . . . .
H35A H 0.543671 -0.023737 0.659145 0.091 Uiso 1 1 calc R U . . .
H35B H 0.655472 -0.024568 0.600016 0.091 Uiso 1 1 calc R U . . .
H35C H 0.554778 0.088149 0.599286 0.091 Uiso 1 1 calc R U . . .
C36 C 0.5028(5) 0.3343(5) 0.5649(3) 0.0585(15) Uani 1 1 d . . . . .
H36A H 0.486839 0.377385 0.598138 0.088 Uiso 1 1 calc R U . . .
H36B H 0.542553 0.369195 0.519009 0.088 Uiso 1 1 calc R U . . .
H36C H 0.558359 0.261111 0.590346 0.088 Uiso 1 1 calc R U . . .
C37 C 0.2535(5) 0.4694(5) 0.4959(4) 0.0715(19) Uani 1 1 d . . . . .
H37A H 0.172432 0.471317 0.480411 0.107 Uiso 1 1 calc R U . . .
H37B H 0.297053 0.504558 0.451932 0.107 Uiso 1 1 calc R U . . .
H37C H 0.240178 0.507924 0.531822 0.107 Uiso 1 1 calc R U . . .
C38 C 0.3753(6) 0.2572(6) 0.4691(3) 0.080(2) Uani 1 1 d . . . . .
H38A H 0.424153 0.180619 0.491317 0.121 Uiso 1 1 calc R U . . .
H38B H 0.420887 0.292972 0.426480 0.121 Uiso 1 1 calc R U . . .
H38C H 0.293963 0.262409 0.451799 0.121 Uiso 1 1 calc R U . . .
C39 C 0.0552(5) 0.2691(5) 0.5494(3) 0.0603(16) Uani 1 1 d . . . . .
H39A H 0.078531 0.316893 0.502135 0.090 Uiso 1 1 calc R U . . .
H39B H -0.036230 0.290538 0.553815 0.090 Uiso 1 1 calc R U . . .
H39C H 0.086751 0.193790 0.550245 0.090 Uiso 1 1 calc R U . . .
C40 C 0.0368(5) 0.4153(4) 0.6391(3) 0.0582(16) Uani 1 1 d . . . . .
H40A H 0.070572 0.421837 0.681938 0.087 Uiso 1 1 calc R U . . .
H40B H -0.052062 0.420837 0.647317 0.087 Uiso 1 1 calc R U . . .
H40C H 0.045854 0.473636 0.593407 0.087 Uiso 1 1 calc R U . . .
C41 C 0.0889(4) 0.1787(4) 0.7186(3) 0.0515(14) Uani 1 1 d . . . . .
H41A H 0.139832 0.105158 0.721113 0.077 Uiso 1 1 calc R U . . .
H41B H -0.000165 0.184608 0.719061 0.077 Uiso 1 1 calc R U . . .
H41C H 0.108283 0.193758 0.761816 0.077 Uiso 1 1 calc R U . . .

loop_
_atom_site_aniso_label
_atom_site_aniso_U_11
_atom_site_aniso_U_22
_atom_site_aniso_U_33
_atom_site_aniso_U_23
_atom_site_aniso_U_13
_atom_site_aniso_U_12
Th1 0.02488(10) 0.02569(9) 0.03193(10) -0.00883(7) 0.00035(7) -0.00793(6)
Si1 0.0430(8) 0.0298(7) 0.0374(8) -0.0087(6) 0.0015(6) -0.0165(6)
Si2 0.0548(9) 0.0347(8) 0.0467(9) -0.0165(7) -0.0056(7) -0.0186(7)
Si3 0.0329(8) 0.0404(8) 0.0493(9) -0.0063(7) -0.0057(7) -0.0174(6)
Si4 0.0349(8) 0.0393(8) 0.0525(10) -0.0131(7) 0.0097(7) -0.0081(6)
Si5 0.0470(9) 0.0527(9) 0.0321(8) -0.0046(7) -0.0013(7) -0.0211(7)
Si6 0.0330(8) 0.0416(8) 0.0444(9) -0.0065(7) -0.0100(7) -0.0120(6)
N1 0.025(2) 0.030(2) 0.035(2) -0.0143(18) 0.0021(17) -0.0026(16)
N2 0.050(3) 0.031(2) 0.035(2) -0.012(2) 0.012(2) -0.0157(19)
N3 0.032(2) 0.030(2) 0.042(3) -0.0068(19) 0.0016(19) -0.0067(18)
N4 0.034(2) 0.023(2) 0.040(2) -0.0096(18) 0.0039(18) -0.0091(17)
N5 0.024(2) 0.039(2) 0.036(2) -0.0136(19) 0.0037(17) -0.0103(17)
N6 0.037(2) 0.042(2) 0.035(2) -0.010(2) -0.0039(18) -0.0147(19)
C1 0.032(3) 0.036(3) 0.036(3) -0.011(2) 0.001(2) -0.011(2)
C2 0.047(3) 0.040(3) 0.051(4) -0.013(3) 0.011(3) -0.017(3)
C3 0.064(4) 0.035(3) 0.035(3) -0.013(2) 0.007(3) -0.022(3)
C4 0.067(4) 0.055(4) 0.048(4) -0.015(3) 0.013(3) -0.028(3)
C5 0.119(6) 0.047(4) 0.057(4) -0.009(3) 0.021(4) -0.050(4)
C6 0.119(6) 0.040(4) 0.049(4) -0.007(3) -0.011(4) -0.016(4)
C7 0.073(4) 0.043(4) 0.052(4) -0.006(3) -0.010(3) -0.007(3)
C8 0.060(4) 0.043(3) 0.050(4) -0.013(3) 0.008(3) -0.017(3)
C9 0.070(4) 0.023(3) 0.040(3) -0.004(2) 0.002(3) -0.016(3)
C10 0.083(5) 0.037(3) 0.072(5) -0.015(3) -0.005(3) -0.029(3)
C11 0.131(7) 0.054(4) 0.081(6) -0.018(4) -0.020(5) -0.046(5)
C12 0.183(9) 0.059(5) 0.062(5) -0.023(4) -0.007(5) -0.063(6)
C13 0.153(7) 0.043(4) 0.058(5) -0.024(3) 0.021(4) -0.036(4)
C14 0.086(5) 0.027(3) 0.041(3) -0.011(3) 0.006(3) -0.010(3)
C15 0.066(4) 0.031(3) 0.039(3) -0.008(3) 0.017(3) -0.001(3)
C16 0.084(5) 0.040(4) 0.076(5) -0.012(3) 0.027(4) 0.013(3)
C17 0.065(5) 0.084(6) 0.109(7) -0.015(5) 0.024(5) 0.030(4)
C18 0.048(4) 0.097(6) 0.097(7) -0.021(5) 0.000(4) 0.017(4)
C19 0.036(3) 0.064(4) 0.067(4) -0.018(3) 0.001(3) 0.004(3)
C20 0.038(3) 0.037(3) 0.050(4) -0.015(3) 0.006(3) 0.006(2)
C21 0.039(3) 0.038(3) 0.051(4) -0.011(3) 0.011(3) -0.010(2)
C22 0.062(4) 0.068(5) 0.088(6) 0.011(4) 0.008(4) -0.028(4)
C23 0.119(7) 0.089(5) 0.061(5) 0.016(4) -0.028(4) -0.048(5)
C24 0.063(4) 0.077(4) 0.062(4) -0.028(4) 0.014(3) -0.037(3)
C25 0.048(3) 0.046(3) 0.036(3) -0.016(3) 0.001(2) -0.016(2)
C26 0.079(4) 0.032(3) 0.055(4) -0.007(3) -0.014(3) -0.011(3)
C27 0.074(4) 0.066(4) 0.069(4) -0.020(4) -0.010(3) -0.045(3)
C28 0.085(5) 0.052(4) 0.075(5) -0.036(4) -0.008(4) -0.009(3)
C29 0.078(4) 0.054(4) 0.050(4) -0.020(3) -0.007(3) -0.025(3)
C30 0.042(3) 0.063(4) 0.066(4) -0.003(3) -0.011(3) -0.018(3)
C31 0.056(4) 0.067(4) 0.063(4) -0.033(3) 0.000(3) -0.030(3)
C32 0.064(4) 0.050(4) 0.068(4) -0.002(3) -0.012(3) -0.035(3)
C33 0.070(4) 0.039(3) 0.083(5) -0.018(3) 0.005(4) 0.005(3)
C34 0.047(4) 0.081(5) 0.078(5) -0.028(4) 0.029(3) -0.030(3)
C35 0.062(4) 0.060(4) 0.071(5) -0.038(4) 0.008(3) -0.017(3)
C36 0.054(4) 0.068(4) 0.051(4) -0.009(3) 0.006(3) -0.030(3)
C37 0.068(4) 0.063(4) 0.059(4) 0.018(3) -0.022(3) -0.024(3)
C38 0.101(6) 0.119(6) 0.040(4) -0.031(4) 0.013(4) -0.058(5)
C39 0.051(4) 0.066(4) 0.064(4) -0.015(3) -0.021(3) -0.019(3)
C40 0.040(3) 0.057(4) 0.070(4) -0.016(3) -0.017(3) -0.005(3)
C41 0.033(3) 0.058(4) 0.057(4) -0.007(3) 0.000(3) -0.018(3)

loop_
_atom_type_symbol
_atom_type_description
_atom_type_scat_dispersion_real
_atom_type_scat_dispersion_imag
_atom_type_scat_source
C C 0.0033 0.0016 'International Tables Vol C Tables 4.2.6.8 and 6.1.1.4'
H H 0.0000 0.0000 'International Tables Vol C Tables 4.2.6.8 and 6.1.1.4'
N N 0.0061 0.0033 'International Tables Vol C Tables 4.2.6.8 and 6.1.1.4'
Si Si 0.0817 0.0704 'International Tables Vol C Tables 4.2.6.8 and 6.1.1.4'
Th Th -7.2400 8.8979 'International Tables Vol C Tables 4.2.6.8 and 6.1.1.4'

loop_
_geom_angle_atom_site_label_1
_geom_angle_atom_site_label_2
_geom_angle_atom_site_label_3
_geom_angle
_geom_angle_site_symmetry_1
_geom_angle_site_symmetry_3
_geom_angle_publ_flag
N1 Th1 N6 93.66(13) . . ?
N1 Th1 N5 104.39(12) . . ?
N6 Th1 N5 118.71(14) . . ?
N1 Th1 N4 114.27(13) . . ?
N6 Th1 N4 117.46(12) . . ?
N5 Th1 N4 107.15(12) . . ?
N4 Si1 C24 113.8(2) . . ?
N4 Si1 C25 107.8(2) . . ?
C24 Si1 C25 107.8(2) . . ?
N4 Si1 C26 114.8(2) . . ?
C24 Si1 C26 106.9(3) . . ?
C25 Si1 C26 105.2(2) . . ?
N4 Si2 C27 113.2(2) . . ?
N4 Si2 C29 110.9(2) . . ?
C27 Si2 C29 106.8(3) . . ?
N4 Si2 C28 112.2(2) . . ?
C27 Si2 C28 106.1(3) . . ?
C29 Si2 C28 107.2(3) . . ?
N5 Si3 C30 112.8(2) . . ?
N5 Si3 C32 110.6(2) . . ?
C30 Si3 C32 108.4(2) . . ?
N5 Si3 C31 113.5(2) . . ?
C30 Si3 C31 105.1(3) . . ?
C32 Si3 C31 106.0(3) . . ?
N5 Si4 C33 113.7(2) . . ?
N5 Si4 C34 115.1(2) . . ?
C33 Si4 C34 108.2(3) . . ?
N5 Si4 C35 107.2(2) . . ?
C33 Si4 C35 106.4(3) . . ?
C34 Si4 C35 105.5(3) . . ?
N6 Si5 C37 114.0(3) . . ?
N6 Si5 C38 110.8(3) . . ?
C37 Si5 C38 107.4(3) . . ?
N6 Si5 C36 109.2(2) . . ?
C37 Si5 C36 104.7(3) . . ?
C38 Si5 C36 110.5(3) . . ?
N6 Si6 C39 112.3(2) . . ?
N6 Si6 C40 114.5(2) . . ?
C39 Si6 C40 108.3(3) . . ?
N6 Si6 C41 109.5(2) . . ?
C39 Si6 C41 108.0(2) . . ?
C40 Si6 C41 103.8(3) . . ?
C1 N1 Th1 164.5(3) . . ?
C1 N2 C2 118.0(4) . . ?
C1 N2 C9 116.3(4) . . ?
C2 N2 C9 117.9(4) . . ?
C1 N3 C20 119.8(4) . . ?
C1 N3 C21 117.9(4) . . ?
C20 N3 C21 122.0(4) . . ?
Si1 N4 Si2 119.9(2) . . ?
Si1 N4 Th1 113.45(16) . . ?
Si2 N4 Th1 126.5(2) . . ?
Si4 N5 Si3 118.1(2) . . ?
Si4 N5 Th1 112.64(16) . . ?
Si3 N5 Th1 129.21(19) . . ?
Si5 N6 Si6 120.8(2) . . ?
Si5 N6 Th1 126.28(19) . . ?
Si6 N6 Th1 112.6(2) . . ?
N1 C1 N3 124.5(4) . . ?
N1 C1 N2 123.3(4) . . ?
N3 C1 N2 112.2(4) . . ?
N2 C2 C3 111.7(4) . . ?
C8 C3 C4 118.3(5) . . ?
C8 C3 C2 121.8(5) . . ?
C4 C3 C2 119.8(5) . . ?
C5 C4 C3 120.7(6) . . ?
C6 C5 C4 119.6(6) . . ?
C5 C6 C7 121.0(6) . . ?
C6 C7 C8 119.3(6) . . ?
C3 C8 C7 121.0(6) . . ?
C14 C9 C10 120.6(5) . . ?
C14 C9 N2 119.8(5) . . ?
C10 C9 N2 119.7(5) . . ?
C9 C10 C11 119.1(6) . . ?
C12 C11 C10 121.1(7) . . ?
C11 C12 C13 120.0(6) . . ?
C12 C13 C14 119.6(7) . . ?
C9 C14 C13 119.6(6) . . ?
C9 C14 C15 119.0(4) . . ?
C13 C14 C15 121.3(6) . . ?
C20 C15 C16 118.2(6) . . ?
C20 C15 C14 120.6(5) . . ?
C16 C15 C14 121.0(5) . . ?
C17 C16 C15 119.6(7) . . ?
C16 C17 C18 123.1(7) . . ?
C17 C18 C19 117.5(7) . . ?
C20 C19 C18 120.7(6) . . ?
C15 C20 C19 120.7(5) . . ?
C15 C20 N3 121.1(5) . . ?
C19 C20 N3 118.2(5) . . ?
N3 C21 C23 108.1(4) . . ?
N3 C21 C22 114.7(5) . . ?
C23 C21 C22 110.1(5) . . ?

loop_
_geom_bond_atom_site_label_1
_geom_bond_atom_site_label_2
_geom_bond_distance
_geom_bond_site_symmetry_2
_geom_bond_publ_flag
Th1 N1 2.204(3) . ?
Th1 N6 2.334(4) . ?
Th1 N5 2.355(3) . ?
Th1 N4 2.364(4) . ?
Si1 N4 1.718(4) . ?
Si1 C24 1.867(5) . ?
Si1 C25 1.869(4) . ?
Si1 C26 1.871(5) . ?
Si2 N4 1.742(3) . ?
Si2 C27 1.863(5) . ?
Si2 C29 1.875(6) . ?
Si2 C28 1.880(5) . ?
Si3 N5 1.737(3) . ?
Si3 C30 1.863(5) . ?
Si3 C32 1.867(6) . ?
Si3 C31 1.871(5) . ?
Si4 N5 1.733(4) . ?
Si4 C33 1.860(6) . ?
Si4 C34 1.876(5) . ?
Si4 C35 1.898(5) . ?
Si5 N6 1.724(4) . ?
Si5 C37 1.865(6) . ?
Si5 C38 1.869(6) . ?
Si5 C36 1.877(5) . ?
Si6 N6 1.742(4) . ?
Si6 C39 1.861(5) . ?
Si6 C40 1.872(5) . ?
Si6 C41 1.894(6) . ?
N1 C1 1.271(5) . ?
N2 C1 1.421(6) . ?
N2 C2 1.445(6) . ?
N2 C9 1.447(6) . ?
N3 C1 1.395(6) . ?
N3 C20 1.440(6) . ?
N3 C21 1.473(7) . ?
C2 C3 1.522(7) . ?
C3 C8 1.372(7) . ?
C3 C4 1.382(7) . ?
C4 C5 1.381(8) . ?
C5 C6 1.353(8) . ?
C6 C7 1.365(9) . ?
C7 C8 1.381(8) . ?
C9 C14 1.376(7) . ?
C9 C10 1.381(7) . ?
C10 C11 1.389(8) . ?
C11 C12 1.362(10) . ?
C12 C13 1.383(10) . ?
C13 C14 1.399(7) . ?
C14 C15 1.488(8) . ?
C15 C20 1.378(7) . ?
C15 C16 1.416(7) . ?
C16 C17 1.357(10) . ?
C17 C18 1.358(10) . ?
C18 C19 1.408(8) . ?
C19 C20 1.379(7) . ?
C21 C23 1.491(7) . ?
C21 C22 1.495(7) . ?
